data_7127311
loop_
_publ_author_name
'Wang, Fang'
'Cannon, Austin T.'
'Bhattacharya, Moumita'
'Baumgarten, Robert'
'VanderLinden, Ryan T.'
'Saouma, Caroline T.'

_publ_section_title
;
 Hydrogenation and electrocatalytic reduction of carbon dioxide to formate
 with a single Co catalyst.
;
_journal_issue 81
_journal_name_full 'Chemical communications (Cambridge, England)'
_journal_page_first 12142
_journal_page_last 12145
_journal_paper_doi 10.1039/d0cc04310a
_journal_volume 56
_journal_year 2020
_chemical_formula_moiety 'C39 H52 Cl2 Co N P3'
_chemical_formula_sum 'C39 H52 Cl2 Co N P3'
_chemical_formula_weight 757.55
_space_group_crystal_system tetragonal
_space_group_IT_number 76
_space_group_name_Hall 'P 4w'
_space_group_name_H-M_alt 'P 41'
_atom_sites_solution_hydrogens geom
_audit_creation_method SHELXL-2016/6
_audit_update_record
;
2020-06-17 deposited with the CCDC.	2020-09-17 downloaded from the CCDC.
;
_cell_angle_alpha 90
_cell_angle_beta 90
_cell_angle_gamma 90
_cell_formula_units_Z 8
_cell_length_a 15.4027(8)
_cell_length_b 15.4027(8)
_cell_length_c 32.0302(16)
_cell_measurement_reflns_used 9150
_cell_measurement_temperature 103(2)
_cell_measurement_theta_max 35.114
_cell_measurement_theta_min 2.32
_cell_volume 7598.9(7)
_computing_structure_refinement 'SHELXL-2016/6 (Sheldrick, 2016)'
_diffrn_ambient_temperature 103(2)
_diffrn_measured_fraction_theta_full 0.999
_diffrn_measured_fraction_theta_max 1.000
_diffrn_measurement_device_type 'Bruker APEXII CCD'
_diffrn_measurement_method '\f and \w scans'
_diffrn_radiation_type MoK\a
_diffrn_radiation_wavelength 0.71073
_diffrn_reflns_av_R_equivalents 0.0414
_diffrn_reflns_av_unetI/netI 0.0443
_diffrn_reflns_Laue_measured_fraction_full 0.999
_diffrn_reflns_Laue_measured_fraction_max 1.000
_diffrn_reflns_limit_h_max 24
_diffrn_reflns_limit_h_min -24
_diffrn_reflns_limit_k_max 23
_diffrn_reflns_limit_k_min -23
_diffrn_reflns_limit_l_max 50
_diffrn_reflns_limit_l_min -50
_diffrn_reflns_number 143585
_diffrn_reflns_point_group_measured_fraction_full 0.999
_diffrn_reflns_point_group_measured_fraction_max 1.000
_diffrn_reflns_theta_full 25.242
_diffrn_reflns_theta_max 34.336
_diffrn_reflns_theta_min 2.261
_diffrn_source 'Fine-focused sealed tube'
_exptl_absorpt_coefficient_mu 0.747
_exptl_absorpt_correction_T_max 0.746500
_exptl_absorpt_correction_T_min 0.679200
_exptl_absorpt_correction_type multi-scan
_exptl_absorpt_process_details SADABS-2016/2
_exptl_crystal_colour red
_exptl_crystal_density_diffrn 1.324
_exptl_crystal_description columnar
_exptl_crystal_F_000 3192
_exptl_crystal_size_max 0.500
_exptl_crystal_size_mid 0.500
_exptl_crystal_size_min 0.250
_refine_diff_density_max 0.355
_refine_diff_density_min -0.215
_refine_diff_density_rms 0.051
_refine_ls_abs_structure_details
;
 Flack x determined using 12912 quotients [(I+)-(I-)]/[(I+)+(I-)]
 (Parsons, Flack and Wagner, Acta Cryst. B69 (2013) 249-259).
;
_refine_ls_abs_structure_Flack 0.005(2)
_refine_ls_extinction_method none
_refine_ls_goodness_of_fit_ref 1.002
_refine_ls_hydrogen_treatment constr
_refine_ls_matrix_type full
_refine_ls_number_parameters 846
_refine_ls_number_reflns 31847
_refine_ls_number_restraints 1
_refine_ls_restrained_S_all 1.002
_refine_ls_R_factor_all 0.0358
_refine_ls_R_factor_gt 0.0286
_refine_ls_shift/su_max 0.002
_refine_ls_shift/su_mean 0.000
_refine_ls_structure_factor_coef Fsqd
_refine_ls_weighting_details 'w=1/[\s^2^(Fo^2^)+(0.0277P)^2^] where P=(Fo^2^+2Fc^2^)/3'
_refine_ls_weighting_scheme calc
_refine_ls_wR_factor_gt 0.0573
_refine_ls_wR_factor_ref 0.0595
_reflns_Friedel_coverage 0.971
_reflns_Friedel_fraction_full 1.000
_reflns_Friedel_fraction_max 1.000
_reflns_number_gt 28942
_reflns_number_total 31847
_reflns_threshold_expression 'I > 2\s(I)'
_cod_data_source_file d0cc04310a2.cif
_cod_data_source_block 20170912CS_0m_a
_cod_depositor_comments
;
The following automatic conversions were performed:

data item '_exptl_absorpt_correction_type' value 'Multi-Scan' was
changed to 'multi-scan' in accordance with the
/home/data/users/saulius/crontab/automatic-downloads/rss-feeds/RSC/lib/dictionaries/cif_core.dic
dictionary named 'cif_core.dic' version 2.4.2 last updated on
2011-04-26.

Automatic conversion script
Id: cif_fix_values 7556 2019-12-06 15:28:31Z antanas 

 Adding full bibliography for 7127304--7127312.cif.
;
_cod_original_cell_volume 7598.9(9)
_cod_database_code 7127311
_shelx_shelxl_version_number 2016/6
_shelx_space_group_comment
;
The symmetry employed for this shelxl refinement is uniquely defined
by the following loop, which should always be used as a source of
symmetry information in preference to the above space-group names.
They are only intended as comments.
;
_shelx_estimated_absorpt_t_min 0.706
_shelx_estimated_absorpt_t_max 0.835

loop_
_space_group_symop_operation_xyz
'x, y, z'
'-x, -y, z+1/2'
'-y, x, z+1/4'
'y, -x, z+3/4'

loop_
_atom_site_label
_atom_site_type_symbol
_atom_site_fract_x
_atom_site_fract_y
_atom_site_fract_z
_atom_site_U_iso_or_equiv
_atom_site_adp_type
_atom_site_occupancy
_atom_site_site_symmetry_order
_atom_site_calc_flag
_atom_site_refinement_flags_posn
_atom_site_refinement_flags_adp
_atom_site_refinement_flags_occupancy
_atom_site_disorder_assembly
_atom_site_disorder_group
C1 C 0.53637(12) 0.57202(11) 0.49050(6) 0.0148(3) Uani 1 1 d . . . . .
H1A H 0.581667 0.603535 0.506347 0.018 Uiso 1 1 calc R U . . .
H1B H 0.500960 0.539211 0.510907 0.018 Uiso 1 1 calc R U . . .
C11 C 0.52231(15) 0.28001(13) 0.43236(7) 0.0238(4) Uani 1 1 d . . . . .
H11 H 0.488807 0.264025 0.456044 0.029 Uiso 1 1 calc R U . . .
C10 C 0.55155(12) 0.36563(12) 0.42832(6) 0.0169(3) Uani 1 1 d . . . . .
C12 C 0.54148(17) 0.21838(14) 0.40239(8) 0.0299(5) Uani 1 1 d . . . . .
H12 H 0.520607 0.160681 0.405387 0.036 Uiso 1 1 calc R U . . .
C13 C 0.59120(17) 0.24078(15) 0.36791(7) 0.0290(5) Uani 1 1 d . . . . .
H13 H 0.605435 0.198457 0.347454 0.035 Uiso 1 1 calc R U . . .
C14 C 0.61987(16) 0.32568(15) 0.36367(7) 0.0272(4) Uani 1 1 d . . . . .
H14 H 0.653799 0.341368 0.340075 0.033 Uiso 1 1 calc R U . . .
C15 C 0.59978(14) 0.38778(13) 0.39329(6) 0.0214(4) Uani 1 1 d . . . . .
H15 H 0.619064 0.445877 0.389652 0.026 Uiso 1 1 calc R U . . .
Co1 Co 0.37832(2) 0.71722(2) 0.50674(2) 0.01040(4) Uani 1 1 d . . . . .
Cl1 Cl 0.43271(3) 0.65516(3) 0.57077(2) 0.01601(8) Uani 1 1 d . . . . .
P1 P 0.46546(3) 0.65301(3) 0.46445(2) 0.01009(8) Uani 1 1 d . . . . .
N1 N 0.57918(10) 0.50977(10) 0.46265(5) 0.0147(3) Uani 1 1 d . . . . .
C2 C 0.66746(12) 0.48909(13) 0.47815(6) 0.0182(3) Uani 1 1 d . . . . .
H2A H 0.688870 0.436699 0.463503 0.022 Uiso 1 1 calc R U . . .
H2B H 0.663900 0.475166 0.508272 0.022 Uiso 1 1 calc R U . . .
Co2 Co 1.05727(2) 0.23154(2) 0.50354(2) 0.01012(4) Uani 1 1 d . . . . .
Cl2 Cl 0.27429(3) 0.80171(3) 0.53662(2) 0.01932(9) Uani 1 1 d . . . . .
P2 P 0.28108(3) 0.61567(3) 0.48594(2) 0.01200(8) Uani 1 1 d . . . . .
N2 N 0.89213(10) -0.01001(10) 0.54036(5) 0.0165(3) Uani 1 1 d . . . . .
C3 C 0.73214(12) 0.56157(13) 0.47209(6) 0.0181(3) Uani 1 1 d . . . . .
Cl3 Cl 1.01582(3) 0.16725(3) 0.43776(2) 0.01533(8) Uani 1 1 d . . . . .
P3 P 0.46818(3) 0.83043(3) 0.49933(2) 0.01098(8) Uani 1 1 d . . . . .
P4 P 0.97909(3) 0.15147(3) 0.54377(2) 0.01082(8) Uani 1 1 d . . . . .
Cl4 Cl 1.14921(3) 0.33029(3) 0.47461(2) 0.01611(8) Uani 1 1 d . . . . .
C4 C 0.74953(13) 0.62056(14) 0.50419(7) 0.0224(4) Uani 1 1 d . . . . .
H4 H 0.718672 0.615798 0.529770 0.027 Uiso 1 1 calc R U . . .
C5 C 0.81083(14) 0.68593(14) 0.49956(8) 0.0260(4) Uani 1 1 d . . . . .
H5 H 0.821279 0.725711 0.521661 0.031 Uiso 1 1 calc R U . . .
P5 P 0.95289(3) 0.33138(3) 0.51184(2) 0.01146(8) Uani 1 1 d . . . . .
C6 C 0.85667(14) 0.69275(14) 0.46249(8) 0.0261(4) Uani 1 1 d . . . . .
H6 H 0.898834 0.737204 0.459071 0.031 Uiso 1 1 calc R U . . .
P6 P 1.16734(3) 0.14457(3) 0.52374(2) 0.01241(8) Uani 1 1 d . . . . .
C7 C 0.84079(14) 0.63451(15) 0.43043(7) 0.0243(4) Uani 1 1 d . . . . .
H7 H 0.872713 0.638724 0.405133 0.029 Uiso 1 1 calc R U . . .
C8 C 0.77853(13) 0.57002(13) 0.43502(6) 0.0207(4) Uani 1 1 d . . . . .
H8 H 0.767462 0.531206 0.412589 0.025 Uiso 1 1 calc R U . . .
C9 C 0.52626(13) 0.43048(12) 0.46118(6) 0.0178(3) Uani 1 1 d . . . . .
H9A H 0.465005 0.447347 0.456502 0.021 Uiso 1 1 calc R U . . .
H9B H 0.529455 0.401746 0.488786 0.021 Uiso 1 1 calc R U . . .
C22 C 0.40595(11) 0.59265(11) 0.42476(6) 0.0129(3) Uani 1 1 d . . . . .
C21 C 0.55507(11) 0.80380(11) 0.46294(6) 0.0121(3) Uani 1 1 d . . . . .
C20 C 0.62545(12) 0.85813(12) 0.45399(6) 0.0166(3) Uani 1 1 d . . . . .
H20 H 0.632481 0.911021 0.468871 0.020 Uiso 1 1 calc R U . . .
C19 C 0.68498(12) 0.83502(13) 0.42346(6) 0.0184(4) Uani 1 1 d . . . . .
H19 H 0.732239 0.872486 0.417248 0.022 Uiso 1 1 calc R U . . .
C18 C 0.67575(12) 0.75738(13) 0.40197(6) 0.0170(3) Uani 1 1 d . . . . .
H18 H 0.715573 0.742916 0.380415 0.020 Uiso 1 1 calc R U . . .
C17 C 0.60878(11) 0.70072(12) 0.41174(6) 0.0152(3) Uani 1 1 d . . . . .
H17 H 0.604440 0.646318 0.397922 0.018 Uiso 1 1 calc R U . . .
C16 C 0.54757(11) 0.72408(11) 0.44207(6) 0.0121(3) Uani 1 1 d . . . . .
C23 C 0.43952(13) 0.56313(12) 0.38676(6) 0.0172(3) Uani 1 1 d . . . . .
H23 H 0.494783 0.582445 0.377428 0.021 Uiso 1 1 calc R U . . .
C25 C 0.31162(13) 0.47526(13) 0.37685(7) 0.0208(4) Uani 1 1 d . . . . .
H25 H 0.280077 0.434355 0.360638 0.025 Uiso 1 1 calc R U . . .
C24 C 0.39153(14) 0.50542(13) 0.36277(6) 0.0207(4) Uani 1 1 d . . . . .
H24 H 0.413404 0.486422 0.336587 0.025 Uiso 1 1 calc R U . . .
C26 C 0.27771(12) 0.50451(12) 0.41440(6) 0.0181(3) Uani 1 1 d . . . . .
H26 H 0.223600 0.482783 0.424066 0.022 Uiso 1 1 calc R U . . .
C27 C 0.32298(11) 0.56595(11) 0.43807(6) 0.0133(3) Uani 1 1 d . . . . .
C28 C 0.52336(12) 0.88315(12) 0.54363(6) 0.0150(3) Uani 1 1 d . . . . .
H28 H 0.554677 0.935476 0.532917 0.018 Uiso 1 1 calc R U . . .
C29 C 0.59017(13) 0.82159(13) 0.56286(7) 0.0204(4) Uani 1 1 d . . . . .
H29A H 0.620125 0.850967 0.585857 0.031 Uiso 1 1 calc R U . . .
H29B H 0.632543 0.804596 0.541547 0.031 Uiso 1 1 calc R U . . .
H29C H 0.560663 0.769737 0.573493 0.031 Uiso 1 1 calc R U . . .
C39 C 0.18736(14) 0.73770(15) 0.43984(8) 0.0266(4) Uani 1 1 d . . . . .
H39A H 0.130806 0.762869 0.432775 0.040 Uiso 1 1 calc R U . . .
H39B H 0.214731 0.714830 0.414502 0.040 Uiso 1 1 calc R U . . .
H39C H 0.224583 0.782577 0.452085 0.040 Uiso 1 1 calc R U . . .
C38 C 0.10474(14) 0.60171(16) 0.45534(8) 0.0286(5) Uani 1 1 d . . . . .
H38A H 0.048002 0.630424 0.456351 0.043 Uiso 1 1 calc R U . . .
H38B H 0.103622 0.549822 0.473042 0.043 Uiso 1 1 calc R U . . .
H38C H 0.117800 0.584900 0.426509 0.043 Uiso 1 1 calc R U . . .
C37 C 0.17487(11) 0.66429(13) 0.47119(6) 0.0180(3) Uani 1 1 d . . . . .
H37 H 0.151075 0.691608 0.497103 0.022 Uiso 1 1 calc R U . . .
C36 C 0.32860(13) 0.46375(13) 0.52800(7) 0.0228(4) Uani 1 1 d . . . . .
H36A H 0.310223 0.415367 0.545800 0.034 Uiso 1 1 calc R U . . .
H36B H 0.374111 0.496963 0.542213 0.034 Uiso 1 1 calc R U . . .
H36C H 0.351220 0.441012 0.501578 0.034 Uiso 1 1 calc R U . . .
C35 C 0.21166(15) 0.55699(15) 0.55984(7) 0.0251(4) Uani 1 1 d . . . . .
H35A H 0.198874 0.508182 0.578480 0.038 Uiso 1 1 calc R U . . .
H35B H 0.157881 0.588423 0.553603 0.038 Uiso 1 1 calc R U . . .
H35C H 0.252913 0.596302 0.573441 0.038 Uiso 1 1 calc R U . . .
C34 C 0.25108(12) 0.52278(12) 0.51930(6) 0.0161(3) Uani 1 1 d . . . . .
H34 H 0.205840 0.488028 0.504403 0.019 Uiso 1 1 calc R U . . .
C33 C 0.45705(14) 1.00395(13) 0.46760(8) 0.0252(4) Uani 1 1 d . . . . .
H33A H 0.420658 1.045733 0.452564 0.038 Uiso 1 1 calc R U . . .
H33B H 0.511588 0.995465 0.452388 0.038 Uiso 1 1 calc R U . . .
H33C H 0.469577 1.026193 0.495630 0.038 Uiso 1 1 calc R U . . .
C32 C 0.38357(14) 0.88404(14) 0.42781(6) 0.0231(4) Uani 1 1 d . . . . .
H32A H 0.342507 0.924605 0.414945 0.035 Uiso 1 1 calc R U . . .
H32B H 0.356279 0.826841 0.430509 0.035 Uiso 1 1 calc R U . . .
H32C H 0.435493 0.879279 0.410275 0.035 Uiso 1 1 calc R U . . .
C31 C 0.40925(12) 0.91745(11) 0.47108(6) 0.0159(3) Uani 1 1 d . . . . .
H31 H 0.354259 0.928668 0.486773 0.019 Uiso 1 1 calc R U . . .
C30 C 0.45652(14) 0.91308(15) 0.57587(7) 0.0239(4) Uani 1 1 d . . . . .
H30A H 0.486341 0.941742 0.599114 0.036 Uiso 1 1 calc R U . . .
H30B H 0.424333 0.862713 0.586350 0.036 Uiso 1 1 calc R U . . .
H30C H 0.416055 0.953960 0.562790 0.036 Uiso 1 1 calc R U . . .
C49 C 0.95800(13) -0.07831(12) 0.53745(7) 0.0203(4) Uani 1 1 d . . . . .
H49A H 1.015930 -0.050921 0.539843 0.024 Uiso 1 1 calc R U . . .
H49B H 0.954238 -0.104797 0.509344 0.024 Uiso 1 1 calc R U . . .
C48 C 0.69835(13) 0.02263(14) 0.57448(7) 0.0220(4) Uani 1 1 d . . . . .
H48 H 0.721831 -0.012220 0.596193 0.026 Uiso 1 1 calc R U . . .
C47 C 0.62919(14) 0.07757(15) 0.58280(8) 0.0294(5) Uani 1 1 d . . . . .
H47 H 0.604876 0.079536 0.610037 0.035 Uiso 1 1 calc R U . . .
C46 C 0.59568(15) 0.12929(16) 0.55168(10) 0.0358(6) Uani 1 1 d . . . . .
H46 H 0.548006 0.166494 0.557509 0.043 Uiso 1 1 calc R U . . .
C45 C 0.63073(16) 0.12746(16) 0.51222(9) 0.0349(6) Uani 1 1 d . . . . .
H45 H 0.608358 0.164350 0.491029 0.042 Uiso 1 1 calc R U . . .
C44 C 0.69924(14) 0.07123(14) 0.50345(8) 0.0263(4) Uani 1 1 d . . . . .
H44 H 0.722580 0.069177 0.476015 0.032 Uiso 1 1 calc R U . . .
C43 C 0.73379(13) 0.01819(13) 0.53431(7) 0.0196(4) Uani 1 1 d . . . . .
C42 C 0.80750(13) -0.04273(13) 0.52506(7) 0.0206(4) Uani 1 1 d . . . . .
H42A H 0.795382 -0.099596 0.538230 0.025 Uiso 1 1 calc R U . . .
H42B H 0.811100 -0.051871 0.494515 0.025 Uiso 1 1 calc R U . . .
C41 C 0.92031(13) 0.06468(12) 0.51508(6) 0.0166(3) Uani 1 1 d . . . . .
H41A H 0.868437 0.090696 0.501788 0.020 Uiso 1 1 calc R U . . .
H41B H 0.958409 0.043097 0.492455 0.020 Uiso 1 1 calc R U . . .
C50 C 0.95205(12) -0.15017(12) 0.56958(7) 0.0186(4) Uani 1 1 d . . . . .
C51 C 1.00638(14) -0.22158(14) 0.56459(7) 0.0250(4) Uani 1 1 d . . . . .
H51 H 1.042503 -0.225388 0.540619 0.030 Uiso 1 1 calc R U . . .
C52 C 1.00842(16) -0.28718(15) 0.59415(8) 0.0298(5) Uani 1 1 d . . . . .
H52 H 1.046597 -0.335052 0.590594 0.036 Uiso 1 1 calc R U . . .
C53 C 0.95512(16) -0.28320(15) 0.62878(8) 0.0295(5) Uani 1 1 d . . . . .
H53 H 0.955572 -0.328700 0.648801 0.035 Uiso 1 1 calc R U . . .
C54 C 0.90099(15) -0.21218(16) 0.63401(8) 0.0321(5) Uani 1 1 d . . . . .
H54 H 0.864254 -0.209042 0.657788 0.039 Uiso 1 1 calc R U . . .
C55 C 0.89994(14) -0.14570(14) 0.60488(8) 0.0266(5) Uani 1 1 d . . . . .
H55 H 0.863382 -0.096803 0.609086 0.032 Uiso 1 1 calc R U . . .
C56 C 1.04531(11) 0.09168(11) 0.58125(6) 0.0135(3) Uani 1 1 d . . . . .
C57 C 1.01518(13) 0.04973(13) 0.61701(6) 0.0188(4) Uani 1 1 d . . . . .
H57 H 0.958669 0.061672 0.627416 0.023 Uiso 1 1 calc R U . . .
C58 C 1.06838(15) -0.00968(14) 0.63734(7) 0.0244(4) Uani 1 1 d . . . . .
H58 H 1.048692 -0.036856 0.662225 0.029 Uiso 1 1 calc R U . . .
C59 C 1.14977(14) -0.02965(14) 0.62170(7) 0.0250(4) Uani 1 1 d . . . . .
H59 H 1.183980 -0.073256 0.634712 0.030 Uiso 1 1 calc R U . . .
C60 C 1.18141(13) 0.01427(13) 0.58687(7) 0.0212(4) Uani 1 1 d . . . . .
H60 H 1.237700 0.001371 0.576446 0.025 Uiso 1 1 calc R U . . .
C61 C 1.13053(12) 0.07721(11) 0.56725(6) 0.0145(3) Uani 1 1 d . . . . .
C62 C 0.89062(11) 0.21136(11) 0.56837(6) 0.0130(3) Uani 1 1 d . . . . .
C63 C 0.83436(12) 0.17974(13) 0.59915(6) 0.0167(3) Uani 1 1 d . . . . .
H63 H 0.842717 0.123247 0.610355 0.020 Uiso 1 1 calc R U . . .
C64 C 0.76663(12) 0.23083(14) 0.61321(6) 0.0204(4) Uani 1 1 d . . . . .
H64 H 0.729171 0.209536 0.634425 0.024 Uiso 1 1 calc R U . . .
C65 C 0.75280(13) 0.31289(14) 0.59665(7) 0.0237(4) Uani 1 1 d . . . . .
H65 H 0.706836 0.347974 0.606975 0.028 Uiso 1 1 calc R U . . .
C66 C 0.80593(13) 0.34370(13) 0.56509(7) 0.0220(4) Uani 1 1 d . . . . .
H66 H 0.794901 0.398931 0.552999 0.026 Uiso 1 1 calc R U . . .
C67 C 0.87590(11) 0.29364(12) 0.55095(6) 0.0148(3) Uani 1 1 d . . . . .
C68 C 0.99654(12) 0.43334(12) 0.53507(6) 0.0151(3) Uani 1 1 d . . . . .
H68 H 1.054274 0.443941 0.521736 0.018 Uiso 1 1 calc R U . . .
C69 C 0.94240(13) 0.51503(12) 0.52801(7) 0.0207(4) Uani 1 1 d . . . . .
H69A H 0.972957 0.565341 0.539626 0.031 Uiso 1 1 calc R U . . .
H69B H 0.886050 0.508592 0.541875 0.031 Uiso 1 1 calc R U . . .
H69C H 0.933445 0.523604 0.498003 0.031 Uiso 1 1 calc R U . . .
C70 C 1.01335(14) 0.42064(14) 0.58182(6) 0.0218(4) Uani 1 1 d . . . . .
H70A H 1.047752 0.469380 0.592460 0.033 Uiso 1 1 calc R U . . .
H70B H 1.045224 0.366331 0.586197 0.033 Uiso 1 1 calc R U . . .
H70C H 0.957830 0.418088 0.596716 0.033 Uiso 1 1 calc R U . . .
C71 C 0.88383(12) 0.36472(12) 0.46760(6) 0.0171(3) Uani 1 1 d . . . . .
H71 H 0.847332 0.414816 0.476899 0.021 Uiso 1 1 calc R U . . .
C72 C 0.82325(14) 0.29133(14) 0.45447(8) 0.0260(4) Uani 1 1 d . . . . .
H72A H 0.789452 0.309502 0.430060 0.039 Uiso 1 1 calc R U . . .
H72B H 0.783753 0.277472 0.477511 0.039 Uiso 1 1 calc R U . . .
H72C H 0.857602 0.239839 0.447383 0.039 Uiso 1 1 calc R U . . .
C73 C 0.94065(15) 0.39530(14) 0.43138(6) 0.0232(4) Uani 1 1 d . . . . .
H73A H 0.903694 0.417437 0.408865 0.035 Uiso 1 1 calc R U . . .
H73B H 0.975301 0.346505 0.420994 0.035 Uiso 1 1 calc R U . . .
H73C H 0.979414 0.441579 0.441048 0.035 Uiso 1 1 calc R U . . .
C74 C 1.25478(12) 0.21245(13) 0.54692(6) 0.0178(3) Uani 1 1 d . . . . .
H74 H 1.275538 0.252151 0.524325 0.021 Uiso 1 1 calc R U . . .
C75 C 1.21557(13) 0.27005(14) 0.58085(7) 0.0215(4) Uani 1 1 d . . . . .
H75A H 1.261701 0.303940 0.594207 0.032 Uiso 1 1 calc R U . . .
H75B H 1.186835 0.233646 0.601795 0.032 Uiso 1 1 calc R U . . .
H75C H 1.173016 0.309521 0.568315 0.032 Uiso 1 1 calc R U . . .
C76 C 1.33459(14) 0.16448(16) 0.56323(8) 0.0306(5) Uani 1 1 d . . . . .
H76A H 1.379421 0.206648 0.570988 0.046 Uiso 1 1 calc R U . . .
H76B H 1.357050 0.125950 0.541413 0.046 Uiso 1 1 calc R U . . .
H76C H 1.318532 0.130038 0.587774 0.046 Uiso 1 1 calc R U . . .
C77 C 1.22224(12) 0.06971(12) 0.48766(6) 0.0175(3) Uani 1 1 d . . . . .
H77 H 1.274292 0.045031 0.502054 0.021 Uiso 1 1 calc R U . . .
C78 C 1.25289(14) 0.12159(14) 0.44975(7) 0.0233(4) Uani 1 1 d . . . . .
H78A H 1.279999 0.082259 0.429537 0.035 Uiso 1 1 calc R U . . .
H78B H 1.295260 0.165287 0.458663 0.035 Uiso 1 1 calc R U . . .
H78C H 1.203079 0.150479 0.436739 0.035 Uiso 1 1 calc R U . . .
C79 C 1.16284(13) -0.00508(13) 0.47485(7) 0.0226(4) Uani 1 1 d . . . . .
H79A H 1.191066 -0.039402 0.452952 0.034 Uiso 1 1 calc R U . . .
H79B H 1.107902 0.018270 0.464259 0.034 Uiso 1 1 calc R U . . .
H79C H 1.151427 -0.042111 0.499118 0.034 Uiso 1 1 calc R U . . .

loop_
_atom_site_aniso_label
_atom_site_aniso_U_11
_atom_site_aniso_U_22
_atom_site_aniso_U_33
_atom_site_aniso_U_23
_atom_site_aniso_U_13
_atom_site_aniso_U_12
C1 0.0151(8) 0.0141(7) 0.0151(8) 0.0002(6) 0.0007(6) 0.0032(6)
C11 0.0327(11) 0.0160(9) 0.0227(10) 0.0027(7) 0.0039(8) -0.0013(8)
C10 0.0189(8) 0.0133(8) 0.0184(9) 0.0011(6) 0.0000(7) 0.0024(6)
C12 0.0466(14) 0.0144(9) 0.0288(12) -0.0009(8) 0.0012(10) -0.0035(9)
C13 0.0421(13) 0.0202(10) 0.0248(11) -0.0066(8) 0.0026(9) -0.0018(9)
C14 0.0335(11) 0.0292(11) 0.0189(10) -0.0056(8) 0.0048(8) -0.0072(9)
C15 0.0264(10) 0.0172(9) 0.0208(10) -0.0026(7) 0.0023(8) -0.0037(7)
Co1 0.00944(9) 0.01054(10) 0.01121(11) -0.00088(8) 0.00153(8) 0.00030(7)
Cl1 0.01755(19) 0.01918(19) 0.01131(19) 0.00229(14) 0.00046(14) -0.00176(15)
P1 0.00971(18) 0.00988(18) 0.0107(2) -0.00103(14) 0.00082(14) 0.00022(14)
N1 0.0153(7) 0.0119(6) 0.0169(8) -0.0009(5) 0.0001(5) 0.0038(5)
C2 0.0174(8) 0.0190(8) 0.0182(9) -0.0003(7) -0.0017(7) 0.0069(7)
Co2 0.00951(9) 0.01017(10) 0.01067(10) 0.00024(8) 0.00059(8) 0.00037(7)
Cl2 0.01449(19) 0.0194(2) 0.0240(2) -0.00567(17) 0.00517(16) 0.00252(15)
P2 0.00948(18) 0.01259(19) 0.0139(2) -0.00011(15) 0.00050(15) -0.00106(14)
N2 0.0156(7) 0.0128(7) 0.0211(8) -0.0004(6) 0.0013(6) -0.0036(5)
C3 0.0135(8) 0.0217(9) 0.0192(9) -0.0024(7) -0.0025(6) 0.0070(6)
Cl3 0.01791(19) 0.01597(18) 0.01212(19) -0.00259(14) -0.00041(14) 0.00167(15)
P3 0.01120(18) 0.01002(17) 0.0117(2) -0.00099(15) 0.00054(15) 0.00038(14)
P4 0.01029(18) 0.01086(18) 0.0113(2) 0.00007(15) 0.00030(15) -0.00040(14)
Cl4 0.01539(18) 0.01398(18) 0.0190(2) 0.00130(15) 0.00426(15) -0.00212(14)
C4 0.0179(8) 0.0296(10) 0.0196(9) -0.0066(8) -0.0025(7) 0.0078(7)
C5 0.0228(9) 0.0251(10) 0.0302(12) -0.0111(8) -0.0078(8) 0.0064(8)
P5 0.01061(18) 0.01105(18) 0.0127(2) 0.00050(15) -0.00052(15) 0.00082(14)
C6 0.0200(9) 0.0238(10) 0.0346(12) -0.0014(8) -0.0050(8) 0.0027(8)
P6 0.01013(18) 0.01350(19) 0.0136(2) 0.00063(15) 0.00043(15) 0.00147(15)
C7 0.0206(9) 0.0293(11) 0.0230(11) -0.0006(8) 0.0003(8) 0.0036(8)
C8 0.0190(9) 0.0247(10) 0.0184(9) -0.0050(7) -0.0019(7) 0.0052(7)
C9 0.0195(8) 0.0137(8) 0.0201(9) 0.0013(6) 0.0040(7) 0.0017(6)
C22 0.0139(7) 0.0114(7) 0.0134(8) -0.0006(6) -0.0001(6) -0.0006(6)
C21 0.0111(7) 0.0127(7) 0.0126(8) 0.0001(6) 0.0005(6) 0.0000(6)
C20 0.0148(8) 0.0144(8) 0.0208(9) -0.0004(6) 0.0010(6) -0.0023(6)
C19 0.0136(8) 0.0195(9) 0.0219(10) 0.0042(7) 0.0015(7) -0.0025(6)
C18 0.0128(8) 0.0239(9) 0.0142(8) 0.0019(7) 0.0027(6) 0.0007(6)
C17 0.0140(8) 0.0181(8) 0.0133(8) -0.0018(6) 0.0012(6) 0.0002(6)
C16 0.0111(7) 0.0131(7) 0.0121(8) -0.0003(6) -0.0003(6) -0.0003(6)
C23 0.0184(8) 0.0186(8) 0.0147(9) -0.0027(6) 0.0007(6) -0.0027(7)
C25 0.0235(9) 0.0179(9) 0.0209(10) -0.0059(7) -0.0051(7) -0.0021(7)
C24 0.0258(10) 0.0200(9) 0.0164(9) -0.0070(7) -0.0008(7) -0.0003(7)
C26 0.0163(8) 0.0170(8) 0.0210(10) -0.0015(7) -0.0023(7) -0.0030(6)
C27 0.0140(7) 0.0124(7) 0.0135(8) -0.0003(6) -0.0014(6) 0.0000(6)
C28 0.0166(8) 0.0145(8) 0.0139(8) -0.0028(6) -0.0009(6) -0.0017(6)
C29 0.0212(9) 0.0192(9) 0.0210(10) 0.0011(7) -0.0065(7) -0.0020(7)
C39 0.0209(10) 0.0255(10) 0.0333(12) 0.0090(9) -0.0066(8) 0.0021(8)
C38 0.0147(9) 0.0316(11) 0.0393(13) 0.0047(9) -0.0065(8) -0.0034(8)
C37 0.0113(7) 0.0204(8) 0.0222(10) 0.0007(7) -0.0012(6) 0.0017(6)
C36 0.0214(9) 0.0194(9) 0.0275(11) 0.0082(8) -0.0011(8) -0.0020(7)
C35 0.0261(10) 0.0291(11) 0.0202(10) 0.0020(8) 0.0071(8) -0.0055(8)
C34 0.0145(8) 0.0166(8) 0.0171(9) 0.0015(6) 0.0001(6) -0.0041(6)
C33 0.0221(9) 0.0145(8) 0.0391(13) 0.0086(8) -0.0032(9) 0.0003(7)
C32 0.0255(10) 0.0265(10) 0.0173(10) 0.0064(8) -0.0037(7) 0.0030(8)
C31 0.0156(8) 0.0129(7) 0.0192(9) 0.0028(6) -0.0007(6) 0.0013(6)
C30 0.0239(10) 0.0298(10) 0.0180(10) -0.0091(8) 0.0015(7) -0.0010(8)
C49 0.0190(9) 0.0154(8) 0.0264(10) -0.0040(7) 0.0065(7) -0.0021(7)
C48 0.0153(8) 0.0243(10) 0.0263(11) -0.0014(8) -0.0007(7) -0.0057(7)
C47 0.0188(10) 0.0299(11) 0.0395(14) -0.0107(10) 0.0022(9) -0.0056(8)
C46 0.0183(10) 0.0279(11) 0.0611(18) -0.0129(11) -0.0097(10) 0.0010(8)
C45 0.0295(12) 0.0255(11) 0.0496(16) 0.0026(10) -0.0190(11) -0.0023(9)
C44 0.0267(10) 0.0240(10) 0.0283(11) 0.0023(8) -0.0075(9) -0.0080(8)
C43 0.0169(8) 0.0178(8) 0.0242(10) -0.0019(7) -0.0024(7) -0.0070(7)
C42 0.0201(9) 0.0181(9) 0.0236(10) -0.0042(7) 0.0007(7) -0.0061(7)
C41 0.0198(8) 0.0155(8) 0.0147(9) -0.0008(6) 0.0008(6) -0.0056(6)
C50 0.0151(8) 0.0146(8) 0.0260(10) -0.0049(7) 0.0021(7) -0.0007(6)
C51 0.0240(10) 0.0243(10) 0.0268(11) -0.0091(8) -0.0017(8) 0.0085(8)
C52 0.0331(12) 0.0231(10) 0.0332(13) -0.0084(9) -0.0077(9) 0.0139(9)
C53 0.0288(11) 0.0202(10) 0.0394(14) 0.0059(9) -0.0037(9) 0.0026(8)
C54 0.0250(11) 0.0316(12) 0.0398(14) 0.0124(10) 0.0109(9) 0.0077(9)
C55 0.0231(10) 0.0202(9) 0.0364(13) 0.0051(8) 0.0117(9) 0.0074(8)
C56 0.0146(7) 0.0128(7) 0.0129(8) 0.0017(6) -0.0011(6) 0.0001(6)
C57 0.0201(9) 0.0195(9) 0.0169(9) 0.0023(7) 0.0017(7) 0.0005(7)
C58 0.0301(11) 0.0249(10) 0.0181(10) 0.0075(8) -0.0002(8) 0.0021(8)
C59 0.0255(10) 0.0247(10) 0.0249(11) 0.0105(8) -0.0046(8) 0.0058(8)
C60 0.0179(9) 0.0223(9) 0.0235(10) 0.0045(7) -0.0017(7) 0.0039(7)
C61 0.0148(8) 0.0138(7) 0.0149(8) 0.0015(6) -0.0016(6) 0.0013(6)
C62 0.0098(7) 0.0160(8) 0.0133(8) -0.0009(6) -0.0002(6) -0.0004(6)
C63 0.0137(8) 0.0208(9) 0.0155(9) 0.0008(7) 0.0016(6) -0.0014(6)
C64 0.0136(8) 0.0293(10) 0.0184(10) -0.0031(7) 0.0031(7) -0.0032(7)
C65 0.0148(8) 0.0275(10) 0.0290(11) -0.0049(8) 0.0069(7) 0.0014(7)
C66 0.0162(8) 0.0182(9) 0.0315(11) 0.0013(8) 0.0051(7) 0.0038(7)
C67 0.0104(7) 0.0165(8) 0.0176(9) -0.0006(6) 0.0018(6) 0.0003(6)
C68 0.0148(8) 0.0141(7) 0.0165(9) -0.0015(6) -0.0006(6) -0.0007(6)
C69 0.0231(9) 0.0152(8) 0.0238(10) -0.0041(7) -0.0022(7) 0.0033(7)
C70 0.0213(9) 0.0271(10) 0.0171(10) -0.0028(7) -0.0035(7) -0.0010(8)
C71 0.0175(8) 0.0161(8) 0.0176(9) -0.0015(6) -0.0072(7) 0.0046(6)
C72 0.0217(10) 0.0231(10) 0.0333(12) -0.0074(8) -0.0134(8) 0.0025(8)
C73 0.0316(11) 0.0237(10) 0.0144(9) 0.0017(7) -0.0029(8) 0.0075(8)
C74 0.0126(8) 0.0211(9) 0.0198(9) 0.0002(7) -0.0025(6) -0.0015(6)
C75 0.0221(9) 0.0226(9) 0.0197(10) -0.0032(7) -0.0026(7) -0.0027(7)
C76 0.0163(9) 0.0357(12) 0.0400(14) -0.0065(10) -0.0097(9) 0.0035(8)
C77 0.0158(8) 0.0199(9) 0.0168(9) -0.0010(7) -0.0002(6) 0.0066(7)
C78 0.0237(10) 0.0266(10) 0.0196(10) 0.0001(8) 0.0062(7) 0.0073(8)
C79 0.0216(9) 0.0194(9) 0.0269(11) -0.0068(8) -0.0011(8) 0.0054(7)

loop_
_atom_type_symbol
_atom_type_description
_atom_type_scat_dispersion_real
_atom_type_scat_dispersion_imag
_atom_type_scat_source
C C 0.0033 0.0016 'International Tables Vol C Tables 4.2.6.8 and 6.1.1.4'
H H 0.0000 0.0000 'International Tables Vol C Tables 4.2.6.8 and 6.1.1.4'
Co Co 0.3494 0.9721 'International Tables Vol C Tables 4.2.6.8 and 6.1.1.4'
N N 0.0061 0.0033 'International Tables Vol C Tables 4.2.6.8 and 6.1.1.4'
P P 0.1023 0.0942 'International Tables Vol C Tables 4.2.6.8 and 6.1.1.4'
Cl Cl 0.1484 0.1585 'International Tables Vol C Tables 4.2.6.8 and 6.1.1.4'

loop_
_geom_angle_atom_site_label_1
_geom_angle_atom_site_label_2
_geom_angle_atom_site_label_3
_geom_angle
_geom_angle_site_symmetry_1
_geom_angle_site_symmetry_3
_geom_angle_publ_flag
N1 C1 P1 115.51(13) . . ?
N1 C1 H1A 108.4 . . ?
P1 C1 H1A 108.4 . . ?
N1 C1 H1B 108.4 . . ?
P1 C1 H1B 108.4 . . ?
H1A C1 H1B 107.5 . . ?
C12 C11 C10 121.0(2) . . ?
C12 C11 H11 119.5 . . ?
C10 C11 H11 119.5 . . ?
C15 C10 C11 118.58(18) . . ?
C15 C10 C9 122.79(17) . . ?
C11 C10 C9 118.58(17) . . ?
C11 C12 C13 120.0(2) . . ?
C11 C12 H12 120.0 . . ?
C13 C12 H12 120.0 . . ?
C14 C13 C12 119.2(2) . . ?
C14 C13 H13 120.4 . . ?
C12 C13 H13 120.4 . . ?
C15 C14 C13 120.9(2) . . ?
C15 C14 H14 119.5 . . ?
C13 C14 H14 119.5 . . ?
C14 C15 C10 120.30(19) . . ?
C14 C15 H15 119.9 . . ?
C10 C15 H15 119.9 . . ?
P1 Co1 P3 84.580(18) . . ?
P1 Co1 P2 84.823(18) . . ?
P3 Co1 P2 156.23(2) . . ?
P1 Co1 Cl2 165.60(2) . . ?
P3 Co1 Cl2 91.979(18) . . ?
P2 Co1 Cl2 93.032(18) . . ?
P1 Co1 Cl1 97.855(18) . . ?
P3 Co1 Cl1 100.605(18) . . ?
P2 Co1 Cl1 101.885(18) . . ?
Cl2 Co1 Cl1 96.520(19) . . ?
C16 P1 C22 112.44(8) . . ?
C16 P1 C1 99.93(8) . . ?
C22 P1 C1 105.47(8) . . ?
C16 P1 Co1 113.93(6) . . ?
C22 P1 Co1 111.13(6) . . ?
C1 P1 Co1 113.18(6) . . ?
C1 N1 C9 108.28(14) . . ?
C1 N1 C2 110.45(15) . . ?
C9 N1 C2 109.94(14) . . ?
N1 C2 C3 113.82(15) . . ?
N1 C2 H2A 108.8 . . ?
C3 C2 H2A 108.8 . . ?
N1 C2 H2B 108.8 . . ?
C3 C2 H2B 108.8 . . ?
H2A C2 H2B 107.7 . . ?
P4 Co2 P5 85.456(18) . . ?
P4 Co2 P6 84.754(18) . . ?
P5 Co2 P6 155.92(2) . . ?
P4 Co2 Cl4 167.20(2) . . ?
P5 Co2 Cl4 92.068(18) . . ?
P6 Co2 Cl4 92.636(18) . . ?
P4 Co2 Cl3 98.017(18) . . ?
P5 Co2 Cl3 101.263(18) . . ?
P6 Co2 Cl3 101.859(18) . . ?
Cl4 Co2 Cl3 94.781(18) . . ?
C27 P2 C34 104.41(8) . . ?
C27 P2 C37 105.41(9) . . ?
C34 P2 C37 103.83(9) . . ?
C27 P2 Co1 107.57(6) . . ?
C34 P2 Co1 122.05(6) . . ?
C37 P2 Co1 112.22(6) . . ?
C49 N2 C41 108.80(15) . . ?
C49 N2 C42 110.14(15) . . ?
C41 N2 C42 110.09(16) . . ?
C8 C3 C4 117.93(19) . . ?
C8 C3 C2 121.19(18) . . ?
C4 C3 C2 120.85(18) . . ?
C21 P3 C28 104.66(8) . . ?
C21 P3 C31 102.14(8) . . ?
C28 P3 C31 106.44(8) . . ?
C21 P3 Co1 110.28(6) . . ?
C28 P3 Co1 123.14(6) . . ?
C31 P3 Co1 108.18(6) . . ?
C62 P4 C56 112.85(8) . . ?
C62 P4 C41 102.32(9) . . ?
C56 P4 C41 103.58(8) . . ?
C62 P4 Co2 112.76(6) . . ?
C56 P4 Co2 111.74(6) . . ?
C41 P4 Co2 112.89(6) . . ?
C5 C4 C3 121.5(2) . . ?
C5 C4 H4 119.2 . . ?
C3 C4 H4 119.2 . . ?
C6 C5 C4 119.6(2) . . ?
C6 C5 H5 120.2 . . ?
C4 C5 H5 120.2 . . ?
C67 P5 C71 103.99(9) . . ?
C67 P5 C68 103.27(9) . . ?
C71 P5 C68 106.27(8) . . ?
C67 P5 Co2 109.26(6) . . ?
C71 P5 Co2 120.91(6) . . ?
C68 P5 Co2 111.53(6) . . ?
C7 C6 C5 119.7(2) . . ?
C7 C6 H6 120.1 . . ?
C5 C6 H6 120.1 . . ?
C61 P6 C77 105.43(9) . . ?
C61 P6 C74 103.85(9) . . ?
C77 P6 C74 105.70(9) . . ?
C61 P6 Co2 108.82(6) . . ?
C77 P6 Co2 122.54(6) . . ?
C74 P6 Co2 108.97(6) . . ?
C6 C7 C8 120.4(2) . . ?
C6 C7 H7 119.8 . . ?
C8 C7 H7 119.8 . . ?
C7 C8 C3 120.78(19) . . ?
C7 C8 H8 119.6 . . ?
C3 C8 H8 119.6 . . ?
N1 C9 C10 115.55(16) . . ?
N1 C9 H9A 108.4 . . ?
C10 C9 H9A 108.4 . . ?
N1 C9 H9B 108.4 . . ?
C10 C9 H9B 108.4 . . ?
H9A C9 H9B 107.5 . . ?
C23 C22 C27 120.25(16) . . ?
C23 C22 P1 125.95(14) . . ?
C27 C22 P1 113.22(13) . . ?
C20 C21 C16 119.31(16) . . ?
C20 C21 P3 124.45(13) . . ?
C16 C21 P3 116.21(13) . . ?
C19 C20 C21 120.21(17) . . ?
C19 C20 H20 119.9 . . ?
C21 C20 H20 119.9 . . ?
C20 C19 C18 120.23(17) . . ?
C20 C19 H19 119.9 . . ?
C18 C19 H19 119.9 . . ?
C17 C18 C19 120.45(17) . . ?
C17 C18 H18 119.8 . . ?
C19 C18 H18 119.8 . . ?
C18 C17 C16 119.70(17) . . ?
C18 C17 H17 120.1 . . ?
C16 C17 H17 120.1 . . ?
C17 C16 C21 120.00(16) . . ?
C17 C16 P1 125.91(14) . . ?
C21 C16 P1 113.32(13) . . ?
C24 C23 C22 119.55(18) . . ?
C24 C23 H23 120.2 . . ?
C22 C23 H23 120.2 . . ?
C26 C25 C24 120.40(18) . . ?
C26 C25 H25 119.8 . . ?
C24 C25 H25 119.8 . . ?
C23 C24 C25 120.38(18) . . ?
C23 C24 H24 119.8 . . ?
C25 C24 H24 119.8 . . ?
C25 C26 C27 120.15(18) . . ?
C25 C26 H26 119.9 . . ?
C27 C26 H26 119.9 . . ?
C26 C27 C22 119.06(17) . . ?
C26 C27 P2 124.13(14) . . ?
C22 C27 P2 116.80(13) . . ?
C29 C28 C30 111.60(17) . . ?
C29 C28 P3 110.33(13) . . ?
C30 C28 P3 110.02(13) . . ?
C29 C28 H28 108.3 . . ?
C30 C28 H28 108.3 . . ?
P3 C28 H28 108.3 . . ?
C28 C29 H29A 109.5 . . ?
C28 C29 H29B 109.5 . . ?
H29A C29 H29B 109.5 . . ?
C28 C29 H29C 109.5 . . ?
H29A C29 H29C 109.5 . . ?
H29B C29 H29C 109.5 . . ?
C37 C39 H39A 109.5 . . ?
C37 C39 H39B 109.5 . . ?
H39A C39 H39B 109.5 . . ?
C37 C39 H39C 109.5 . . ?
H39A C39 H39C 109.5 . . ?
H39B C39 H39C 109.5 . . ?
C37 C38 H38A 109.5 . . ?
C37 C38 H38B 109.5 . . ?
H38A C38 H38B 109.5 . . ?
C37 C38 H38C 109.5 . . ?
H38A C38 H38C 109.5 . . ?
H38B C38 H38C 109.5 . . ?
C39 C37 C38 109.69(17) . . ?
C39 C37 P2 110.78(13) . . ?
C38 C37 P2 116.76(14) . . ?
C39 C37 H37 106.3 . . ?
C38 C37 H37 106.3 . . ?
P2 C37 H37 106.3 . . ?
C34 C36 H36A 109.5 . . ?
C34 C36 H36B 109.5 . . ?
H36A C36 H36B 109.5 . . ?
C34 C36 H36C 109.5 . . ?
H36A C36 H36C 109.5 . . ?
H36B C36 H36C 109.5 . . ?
C34 C35 H35A 109.5 . . ?
C34 C35 H35B 109.5 . . ?
H35A C35 H35B 109.5 . . ?
C34 C35 H35C 109.5 . . ?
H35A C35 H35C 109.5 . . ?
H35B C35 H35C 109.5 . . ?
C36 C34 C35 111.18(17) . . ?
C36 C34 P2 111.84(13) . . ?
C35 C34 P2 108.94(14) . . ?
C36 C34 H34 108.3 . . ?
C35 C34 H34 108.3 . . ?
P2 C34 H34 108.3 . . ?
C31 C33 H33A 109.5 . . ?
C31 C33 H33B 109.5 . . ?
H33A C33 H33B 109.5 . . ?
C31 C33 H33C 109.5 . . ?
H33A C33 H33C 109.5 . . ?
H33B C33 H33C 109.5 . . ?
C31 C32 H32A 109.5 . . ?
C31 C32 H32B 109.5 . . ?
H32A C32 H32B 109.5 . . ?
C31 C32 H32C 109.5 . . ?
H32A C32 H32C 109.5 . . ?
H32B C32 H32C 109.5 . . ?
C33 C31 C32 110.61(17) . . ?
C33 C31 P3 115.50(13) . . ?
C32 C31 P3 108.99(13) . . ?
C33 C31 H31 107.1 . . ?
C32 C31 H31 107.1 . . ?
P3 C31 H31 107.1 . . ?
C28 C30 H30A 109.5 . . ?
C28 C30 H30B 109.5 . . ?
H30A C30 H30B 109.5 . . ?
C28 C30 H30C 109.5 . . ?
H30A C30 H30C 109.5 . . ?
H30B C30 H30C 109.5 . . ?
N2 C49 C50 116.10(16) . . ?
N2 C49 H49A 108.3 . . ?
C50 C49 H49A 108.3 . . ?
N2 C49 H49B 108.3 . . ?
C50 C49 H49B 108.3 . . ?
H49A C49 H49B 107.4 . . ?
C47 C48 C43 120.4(2) . . ?
C47 C48 H48 119.8 . . ?
C43 C48 H48 119.8 . . ?
C46 C47 C48 120.2(2) . . ?
C46 C47 H47 119.9 . . ?
C48 C47 H47 119.9 . . ?
C45 C46 C47 120.4(2) . . ?
C45 C46 H46 119.8 . . ?
C47 C46 H46 119.8 . . ?
C46 C45 C44 119.7(2) . . ?
C46 C45 H45 120.1 . . ?
C44 C45 H45 120.1 . . ?
C43 C44 C45 120.8(2) . . ?
C43 C44 H44 119.6 . . ?
C45 C44 H44 119.6 . . ?
C44 C43 C48 118.4(2) . . ?
C44 C43 C42 121.1(2) . . ?
C48 C43 C42 120.44(19) . . ?
N2 C42 C43 112.79(15) . . ?
N2 C42 H42A 109.0 . . ?
C43 C42 H42A 109.0 . . ?
N2 C42 H42B 109.0 . . ?
C43 C42 H42B 109.0 . . ?
H42A C42 H42B 107.8 . . ?
N2 C41 P4 115.72(13) . . ?
N2 C41 H41A 108.4 . . ?
P4 C41 H41A 108.4 . . ?
N2 C41 H41B 108.4 . . ?
P4 C41 H41B 108.4 . . ?
H41A C41 H41B 107.4 . . ?
C55 C50 C51 118.7(2) . . ?
C55 C50 C49 123.53(17) . . ?
C51 C50 C49 117.60(18) . . ?
C52 C51 C50 120.8(2) . . ?
C52 C51 H51 119.6 . . ?
C50 C51 H51 119.6 . . ?
C53 C52 C51 120.2(2) . . ?
C53 C52 H52 119.9 . . ?
C51 C52 H52 119.9 . . ?
C52 C53 C54 119.3(2) . . ?
C52 C53 H53 120.3 . . ?
C54 C53 H53 120.3 . . ?
C55 C54 C53 120.6(2) . . ?
C55 C54 H54 119.7 . . ?
C53 C54 H54 119.7 . . ?
C54 C55 C50 120.3(2) . . ?
C54 C55 H55 119.8 . . ?
C50 C55 H55 119.8 . . ?
C57 C56 C61 119.97(17) . . ?
C57 C56 P4 126.03(14) . . ?
C61 C56 P4 113.09(13) . . ?
C58 C57 C56 119.57(18) . . ?
C58 C57 H57 120.2 . . ?
C56 C57 H57 120.2 . . ?
C59 C58 C57 120.69(19) . . ?
C59 C58 H58 119.7 . . ?
C57 C58 H58 119.7 . . ?
C58 C59 C60 119.92(19) . . ?
C58 C59 H59 120.0 . . ?
C60 C59 H59 120.0 . . ?
C59 C60 C61 120.09(19) . . ?
C59 C60 H60 120.0 . . ?
C61 C60 H60 120.0 . . ?
C60 C61 C56 119.41(17) . . ?
C60 C61 P6 124.28(14) . . ?
C56 C61 P6 116.31(13) . . ?
C63 C62 C67 119.62(16) . . ?
C63 C62 P4 126.20(14) . . ?
C67 C62 P4 113.92(13) . . ?
C64 C63 C62 119.90(18) . . ?
C64 C63 H63 120.0 . . ?
C62 C63 H63 120.0 . . ?
C63 C64 C65 120.68(18) . . ?
C63 C64 H64 119.7 . . ?
C65 C64 H64 119.7 . . ?
C66 C65 C64 120.04(19) . . ?
C66 C65 H65 120.0 . . ?
C64 C65 H65 120.0 . . ?
C65 C66 C67 120.16(19) . . ?
C65 C66 H66 119.9 . . ?
C67 C66 H66 119.9 . . ?
C66 C67 C62 119.54(17) . . ?
C66 C67 P5 123.24(15) . . ?
C62 C67 P5 117.18(13) . . ?
C69 C68 C70 110.02(16) . . ?
C69 C68 P5 116.01(13) . . ?
C70 C68 P5 110.10(13) . . ?
C69 C68 H68 106.7 . . ?
C70 C68 H68 106.7 . . ?
P5 C68 H68 106.7 . . ?
C68 C69 H69A 109.5 . . ?
C68 C69 H69B 109.5 . . ?
H69A C69 H69B 109.5 . . ?
C68 C69 H69C 109.5 . . ?
H69A C69 H69C 109.5 . . ?
H69B C69 H69C 109.5 . . ?
C68 C70 H70A 109.5 . . ?
C68 C70 H70B 109.5 . . ?
H70A C70 H70B 109.5 . . ?
C68 C70 H70C 109.5 . . ?
H70A C70 H70C 109.5 . . ?
H70B C70 H70C 109.5 . . ?
C72 C71 C73 111.69(17) . . ?
C72 C71 P5 111.01(14) . . ?
C73 C71 P5 109.80(13) . . ?
C72 C71 H71 108.1 . . ?
C73 C71 H71 108.1 . . ?
P5 C71 H71 108.1 . . ?
C71 C72 H72A 109.5 . . ?
C71 C72 H72B 109.5 . . ?
H72A C72 H72B 109.5 . . ?
C71 C72 H72C 109.5 . . ?
H72A C72 H72C 109.5 . . ?
H72B C72 H72C 109.5 . . ?
C71 C73 H73A 109.5 . . ?
C71 C73 H73B 109.5 . . ?
H73A C73 H73B 109.5 . . ?
C71 C73 H73C 109.5 . . ?
H73A C73 H73C 109.5 . . ?
H73B C73 H73C 109.5 . . ?
C76 C74 C75 110.86(17) . . ?
C76 C74 P6 116.60(15) . . ?
C75 C74 P6 108.92(13) . . ?
C76 C74 H74 106.6 . . ?
C75 C74 H74 106.6 . . ?
P6 C74 H74 106.6 . . ?
C74 C75 H75A 109.5 . . ?
C74 C75 H75B 109.5 . . ?
H75A C75 H75B 109.5 . . ?
C74 C75 H75C 109.5 . . ?
H75A C75 H75C 109.5 . . ?
H75B C75 H75C 109.5 . . ?
C74 C76 H76A 109.5 . . ?
C74 C76 H76B 109.5 . . ?
H76A C76 H76B 109.5 . . ?
C74 C76 H76C 109.5 . . ?
H76A C76 H76C 109.5 . . ?
H76B C76 H76C 109.5 . . ?
C79 C77 C78 111.47(17) . . ?
C79 C77 P6 111.49(13) . . ?
C78 C77 P6 108.28(13) . . ?
C79 C77 H77 108.5 . . ?
C78 C77 H77 108.5 . . ?
P6 C77 H77 108.5 . . ?
C77 C78 H78A 109.5 . . ?
C77 C78 H78B 109.5 . . ?
H78A C78 H78B 109.5 . . ?
C77 C78 H78C 109.5 . . ?
H78A C78 H78C 109.5 . . ?
H78B C78 H78C 109.5 . . ?
C77 C79 H79A 109.5 . . ?
C77 C79 H79B 109.5 . . ?
H79A C79 H79B 109.5 . . ?
C77 C79 H79C 109.5 . . ?
H79A C79 H79C 109.5 . . ?
H79B C79 H79C 109.5 . . ?

loop_
_geom_bond_atom_site_label_1
_geom_bond_atom_site_label_2
_geom_bond_distance
_geom_bond_site_symmetry_2
_geom_bond_publ_flag
C1 N1 1.466(2) . ?
C1 P1 1.8562(18) . ?
C1 H1A 0.9900 . ?
C1 H1B 0.9900 . ?
C11 C12 1.382(3) . ?
C11 C10 1.400(3) . ?
C11 H11 0.9500 . ?
C10 C15 1.388(3) . ?
C10 C9 1.502(3) . ?
C12 C13 1.387(3) . ?
C12 H12 0.9500 . ?
C13 C14 1.387(3) . ?
C13 H13 0.9500 . ?
C14 C15 1.382(3) . ?
C14 H14 0.9500 . ?
C15 H15 0.9500 . ?
Co1 P1 2.1481(5) . ?
Co1 P3 2.2389(5) . ?
Co1 P2 2.2658(5) . ?
Co1 Cl2 2.2753(5) . ?
Co1 Cl1 2.4128(5) . ?
P1 C16 1.8199(18) . ?
P1 C22 1.8220(18) . ?
N1 C9 1.469(2) . ?
N1 C2 1.482(2) . ?
C2 C3 1.509(3) . ?
C2 H2A 0.9900 . ?
C2 H2B 0.9900 . ?
Co2 P4 2.1520(5) . ?
Co2 P5 2.2407(5) . ?
Co2 P6 2.2554(5) . ?
Co2 Cl4 2.2755(5) . ?
Co2 Cl3 2.4140(5) . ?
P2 C27 1.8313(19) . ?
P2 C34 1.8446(19) . ?
P2 C37 1.8601(19) . ?
N2 C49 1.464(3) . ?
N2 C41 1.472(2) . ?
N2 C42 1.481(2) . ?
C3 C8 1.392(3) . ?
C3 C4 1.398(3) . ?
P3 C21 1.8214(18) . ?
P3 C28 1.8426(18) . ?
P3 C31 1.8544(18) . ?
P4 C62 1.8245(18) . ?
P4 C56 1.8249(18) . ?
P4 C41 1.8576(19) . ?
C4 C5 1.388(3) . ?
C4 H4 0.9500 . ?
C5 C6 1.385(3) . ?
C5 H5 0.9500 . ?
P5 C67 1.8201(19) . ?
P5 C71 1.8447(18) . ?
P5 C68 1.8632(18) . ?
C6 C7 1.385(3) . ?
C6 H6 0.9500 . ?
P6 C61 1.8278(19) . ?
P6 C77 1.8384(19) . ?
P6 C74 1.8597(19) . ?
C7 C8 1.388(3) . ?
C7 H7 0.9500 . ?
C8 H8 0.9500 . ?
C9 H9A 0.9900 . ?
C9 H9B 0.9900 . ?
C22 C23 1.398(3) . ?
C22 C27 1.409(2) . ?
C21 C20 1.399(2) . ?
C21 C16 1.403(2) . ?
C20 C19 1.387(3) . ?
C20 H20 0.9500 . ?
C19 C18 1.387(3) . ?
C19 H19 0.9500 . ?
C18 C17 1.387(3) . ?
C18 H18 0.9500 . ?
C17 C16 1.401(2) . ?
C17 H17 0.9500 . ?
C23 C24 1.388(3) . ?
C23 H23 0.9500 . ?
C25 C26 1.386(3) . ?
C25 C24 1.391(3) . ?
C25 H25 0.9500 . ?
C24 H24 0.9500 . ?
C26 C27 1.399(3) . ?
C26 H26 0.9500 . ?
C28 C29 1.529(3) . ?
C28 C30 1.529(3) . ?
C28 H28 1.0000 . ?
C29 H29A 0.9800 . ?
C29 H29B 0.9800 . ?
C29 H29C 0.9800 . ?
C39 C37 1.524(3) . ?
C39 H39A 0.9800 . ?
C39 H39B 0.9800 . ?
C39 H39C 0.9800 . ?
C38 C37 1.534(3) . ?
C38 H38A 0.9800 . ?
C38 H38B 0.9800 . ?
C38 H38C 0.9800 . ?
C37 H37 1.0000 . ?
C36 C34 1.526(3) . ?
C36 H36A 0.9800 . ?
C36 H36B 0.9800 . ?
C36 H36C 0.9800 . ?
C35 C34 1.527(3) . ?
C35 H35A 0.9800 . ?
C35 H35B 0.9800 . ?
C35 H35C 0.9800 . ?
C34 H34 1.0000 . ?
C33 C31 1.526(3) . ?
C33 H33A 0.9800 . ?
C33 H33B 0.9800 . ?
C33 H33C 0.9800 . ?
C32 C31 1.530(3) . ?
C32 H32A 0.9800 . ?
C32 H32B 0.9800 . ?
C32 H32C 0.9800 . ?
C31 H31 1.0000 . ?
C30 H30A 0.9800 . ?
C30 H30B 0.9800 . ?
C30 H30C 0.9800 . ?
C49 C50 1.514(3) . ?
C49 H49A 0.9900 . ?
C49 H49B 0.9900 . ?
C48 C47 1.386(3) . ?
C48 C43 1.399(3) . ?
C48 H48 0.9500 . ?
C47 C46 1.376(4) . ?
C47 H47 0.9500 . ?
C46 C45 1.375(4) . ?
C46 H46 0.9500 . ?
C45 C44 1.394(3) . ?
C45 H45 0.9500 . ?
C44 C43 1.388(3) . ?
C44 H44 0.9500 . ?
C43 C42 1.502(3) . ?
C42 H42A 0.9900 . ?
C42 H42B 0.9900 . ?
C41 H41A 0.9900 . ?
C41 H41B 0.9900 . ?
C50 C55 1.388(3) . ?
C50 C51 1.391(3) . ?
C51 C52 1.385(3) . ?
C51 H51 0.9500 . ?
C52 C53 1.381(4) . ?
C52 H52 0.9500 . ?
C53 C54 1.386(3) . ?
C53 H53 0.9500 . ?
C54 C55 1.385(3) . ?
C54 H54 0.9500 . ?
C55 H55 0.9500 . ?
C56 C57 1.395(3) . ?
C56 C61 1.405(3) . ?
C57 C58 1.390(3) . ?
C57 H57 0.9500 . ?
C58 C59 1.384(3) . ?
C58 H58 0.9500 . ?
C59 C60 1.393(3) . ?
C59 H59 0.9500 . ?
C60 C61 1.396(3) . ?
C60 H60 0.9500 . ?
C62 C63 1.400(3) . ?
C62 C67 1.403(3) . ?
C63 C64 1.382(3) . ?
C63 H63 0.9500 . ?
C64 C65 1.387(3) . ?
C64 H64 0.9500 . ?
C65 C66 1.385(3) . ?
C65 H65 0.9500 . ?
C66 C67 1.400(3) . ?
C66 H66 0.9500 . ?
C68 C69 1.526(3) . ?
C68 C70 1.532(3) . ?
C68 H68 1.0000 . ?
C69 H69A 0.9800 . ?
C69 H69B 0.9800 . ?
C69 H69C 0.9800 . ?
C70 H70A 0.9800 . ?
C70 H70B 0.9800 . ?
C70 H70C 0.9800 . ?
C71 C72 1.525(3) . ?
C71 C73 1.528(3) . ?
C71 H71 1.0000 . ?
C72 H72A 0.9800 . ?
C72 H72B 0.9800 . ?
C72 H72C 0.9800 . ?
C73 H73A 0.9800 . ?
C73 H73B 0.9800 . ?
C73 H73C 0.9800 . ?
C74 C76 1.526(3) . ?
C74 C75 1.527(3) . ?
C74 H74 1.0000 . ?
C75 H75A 0.9800 . ?
C75 H75B 0.9800 . ?
C75 H75C 0.9800 . ?
C76 H76A 0.9800 . ?
C76 H76B 0.9800 . ?
C76 H76C 0.9800 . ?
C77 C79 1.527(3) . ?
C77 C78 1.528(3) . ?
C77 H77 1.0000 . ?
C78 H78A 0.9800 . ?
C78 H78B 0.9800 . ?
C78 H78C 0.9800 . ?
C79 H79A 0.9800 . ?
C79 H79B 0.9800 . ?
C79 H79C 0.9800 . ?

loop_
_geom_torsion_atom_site_label_1
_geom_torsion_atom_site_label_2
_geom_torsion_atom_site_label_3
_geom_torsion_atom_site_label_4
_geom_torsion
_geom_torsion_site_symmetry_1
_geom_torsion_site_symmetry_2
_geom_torsion_site_symmetry_3
_geom_torsion_site_symmetry_4
_geom_torsion_publ_flag
C12 C11 C10 C15 0.5(3) . . . . ?
C12 C11 C10 C9 178.0(2) . . . . ?
C10 C11 C12 C13 0.7(4) . . . . ?
C11 C12 C13 C14 -1.1(4) . . . . ?
C12 C13 C14 C15 0.2(4) . . . . ?
C13 C14 C15 C10 1.1(4) . . . . ?
C11 C10 C15 C14 -1.5(3) . . . . ?
C9 C10 C15 C14 -178.8(2) . . . . ?
N1 C1 P1 C16 -74.80(14) . . . . ?
N1 C1 P1 C22 41.98(15) . . . . ?
N1 C1 P1 Co1 163.67(11) . . . . ?
P1 C1 N1 C9 -95.54(16) . . . . ?
P1 C1 N1 C2 144.02(13) . . . . ?
C1 N1 C2 C3 -73.1(2) . . . . ?
C9 N1 C2 C3 167.50(16) . . . . ?
N1 C2 C3 C8 -86.8(2) . . . . ?
N1 C2 C3 C4 95.5(2) . . . . ?
C8 C3 C4 C5 0.2(3) . . . . ?
C2 C3 C4 C5 177.96(18) . . . . ?
C3 C4 C5 C6 -0.6(3) . . . . ?
C4 C5 C6 C7 0.1(3) . . . . ?
C5 C6 C7 C8 0.8(3) . . . . ?
C6 C7 C8 C3 -1.2(3) . . . . ?
C4 C3 C8 C7 0.8(3) . . . . ?
C2 C3 C8 C7 -177.03(18) . . . . ?
C1 N1 C9 C10 169.48(16) . . . . ?
C2 N1 C9 C10 -69.8(2) . . . . ?
C15 C10 C9 N1 -20.8(3) . . . . ?
C11 C10 C9 N1 161.80(18) . . . . ?
C16 P1 C22 C23 32.88(19) . . . . ?
C1 P1 C22 C23 -75.04(18) . . . . ?
Co1 P1 C22 C23 161.94(15) . . . . ?
C16 P1 C22 C27 -155.82(13) . . . . ?
C1 P1 C22 C27 96.25(14) . . . . ?
Co1 P1 C22 C27 -26.76(14) . . . . ?
C28 P3 C21 C20 -40.54(18) . . . . ?
C31 P3 C21 C20 70.28(17) . . . . ?
Co1 P3 C21 C20 -174.90(14) . . . . ?
C28 P3 C21 C16 141.46(14) . . . . ?
C31 P3 C21 C16 -107.72(14) . . . . ?
Co1 P3 C21 C16 7.10(15) . . . . ?
C16 C21 C20 C19 2.8(3) . . . . ?
P3 C21 C20 C19 -175.11(15) . . . . ?
C21 C20 C19 C18 -0.8(3) . . . . ?
C20 C19 C18 C17 -2.2(3) . . . . ?
C19 C18 C17 C16 3.2(3) . . . . ?
C18 C17 C16 C21 -1.1(3) . . . . ?
C18 C17 C16 P1 -170.39(14) . . . . ?
C20 C21 C16 C17 -1.9(3) . . . . ?
P3 C21 C16 C17 176.26(14) . . . . ?
C20 C21 C16 P1 168.68(14) . . . . ?
P3 C21 C16 P1 -13.21(18) . . . . ?
C22 P1 C16 C17 -48.08(18) . . . . ?
C1 P1 C16 C17 63.34(18) . . . . ?
Co1 P1 C16 C17 -175.67(14) . . . . ?
C22 P1 C16 C21 142.05(13) . . . . ?
C1 P1 C16 C21 -106.52(14) . . . . ?
Co1 P1 C16 C21 14.46(15) . . . . ?
C27 C22 C23 C24 -1.8(3) . . . . ?
P1 C22 C23 C24 168.96(15) . . . . ?
C22 C23 C24 C25 -1.7(3) . . . . ?
C26 C25 C24 C23 2.0(3) . . . . ?
C24 C25 C26 C27 1.2(3) . . . . ?
C25 C26 C27 C22 -4.6(3) . . . . ?
C25 C26 C27 P2 175.03(15) . . . . ?
C23 C22 C27 C26 4.9(3) . . . . ?
P1 C22 C27 C26 -166.95(14) . . . . ?
C23 C22 C27 P2 -174.76(14) . . . . ?
P1 C22 C27 P2 13.39(18) . . . . ?
C34 P2 C27 C26 53.66(18) . . . . ?
C37 P2 C27 C26 -55.43(18) . . . . ?
Co1 P2 C27 C26 -175.34(14) . . . . ?
C34 P2 C27 C22 -126.71(14) . . . . ?
C37 P2 C27 C22 124.20(14) . . . . ?
Co1 P2 C27 C22 4.29(15) . . . . ?
C21 P3 C28 C29 -59.21(15) . . . . ?
C31 P3 C28 C29 -166.89(13) . . . . ?
Co1 P3 C28 C29 67.57(14) . . . . ?
C21 P3 C28 C30 177.23(14) . . . . ?
C31 P3 C28 C30 69.55(15) . . . . ?
Co1 P3 C28 C30 -55.98(16) . . . . ?
C27 P2 C37 C39 -65.05(16) . . . . ?
C34 P2 C37 C39 -174.55(15) . . . . ?
Co1 P2 C37 C39 51.75(16) . . . . ?
C27 P2 C37 C38 61.45(18) . . . . ?
C34 P2 C37 C38 -48.05(18) . . . . ?
Co1 P2 C37 C38 178.25(14) . . . . ?
C27 P2 C34 C36 58.89(16) . . . . ?
C37 P2 C34 C36 169.12(15) . . . . ?
Co1 P2 C34 C36 -63.02(16) . . . . ?
C27 P2 C34 C35 -177.81(13) . . . . ?
C37 P2 C34 C35 -67.57(15) . . . . ?
Co1 P2 C34 C35 60.28(15) . . . . ?
C21 P3 C31 C33 -70.47(17) . . . . ?
C28 P3 C31 C33 39.00(18) . . . . ?
Co1 P3 C31 C33 173.18(14) . . . . ?
C21 P3 C31 C32 54.74(15) . . . . ?
C28 P3 C31 C32 164.21(13) . . . . ?
Co1 P3 C31 C32 -61.61(14) . . . . ?
C41 N2 C49 C50 164.98(16) . . . . ?
C42 N2 C49 C50 -74.3(2) . . . . ?
C43 C48 C47 C46 -1.0(3) . . . . ?
C48 C47 C46 C45 -0.5(3) . . . . ?
C47 C46 C45 C44 1.6(3) . . . . ?
C46 C45 C44 C43 -1.3(3) . . . . ?
C45 C44 C43 C48 -0.1(3) . . . . ?
C45 C44 C43 C42 179.86(18) . . . . ?
C47 C48 C43 C44 1.3(3) . . . . ?
C47 C48 C43 C42 -178.70(18) . . . . ?
C49 N2 C42 C43 169.59(17) . . . . ?
C41 N2 C42 C43 -70.4(2) . . . . ?
C44 C43 C42 N2 102.6(2) . . . . ?
C48 C43 C42 N2 -77.4(2) . . . . ?
C49 N2 C41 P4 -94.77(17) . . . . ?
C42 N2 C41 P4 144.46(14) . . . . ?
C62 P4 C41 N2 -79.84(15) . . . . ?
C56 P4 C41 N2 37.66(16) . . . . ?
Co2 P4 C41 N2 158.69(12) . . . . ?
N2 C49 C50 C55 -12.5(3) . . . . ?
N2 C49 C50 C51 172.00(18) . . . . ?
C55 C50 C51 C52 0.2(3) . . . . ?
C49 C50 C51 C52 175.9(2) . . . . ?
C50 C51 C52 C53 1.1(3) . . . . ?
C51 C52 C53 C54 -1.3(4) . . . . ?
C52 C53 C54 C55 0.1(4) . . . . ?
C53 C54 C55 C50 1.2(4) . . . . ?
C51 C50 C55 C54 -1.3(3) . . . . ?
C49 C50 C55 C54 -176.8(2) . . . . ?
C62 P4 C56 C57 36.70(19) . . . . ?
C41 P4 C56 C57 -73.18(18) . . . . ?
Co2 P4 C56 C57 165.01(15) . . . . ?
C62 P4 C56 C61 -154.26(13) . . . . ?
C41 P4 C56 C61 95.86(14) . . . . ?
Co2 P4 C56 C61 -25.95(15) . . . . ?
C61 C56 C57 C58 -3.3(3) . . . . ?
P4 C56 C57 C58 165.03(16) . . . . ?
C56 C57 C58 C59 -2.1(3) . . . . ?
C57 C58 C59 C60 4.4(3) . . . . ?
C58 C59 C60 C61 -1.2(3) . . . . ?
C59 C60 C61 C56 -4.1(3) . . . . ?
C59 C60 C61 P6 175.49(17) . . . . ?
C57 C56 C61 C60 6.4(3) . . . . ?
P4 C56 C61 C60 -163.36(15) . . . . ?
C57 C56 C61 P6 -173.25(15) . . . . ?
P4 C56 C61 P6 16.97(18) . . . . ?
C77 P6 C61 C60 45.26(19) . . . . ?
C74 P6 C61 C60 -65.66(19) . . . . ?
Co2 P6 C61 C60 178.39(15) . . . . ?
C77 P6 C61 C56 -135.09(15) . . . . ?
C74 P6 C61 C56 113.99(15) . . . . ?
Co2 P6 C61 C56 -1.96(16) . . . . ?
C56 P4 C62 C63 -45.39(19) . . . . ?
C41 P4 C62 C63 65.27(18) . . . . ?
Co2 P4 C62 C63 -173.17(14) . . . . ?
C56 P4 C62 C67 140.54(13) . . . . ?
C41 P4 C62 C67 -108.80(14) . . . . ?
Co2 P4 C62 C67 12.76(15) . . . . ?
C67 C62 C63 C64 -2.3(3) . . . . ?
P4 C62 C63 C64 -176.04(15) . . . . ?
C62 C63 C64 C65 1.0(3) . . . . ?
C63 C64 C65 C66 1.4(3) . . . . ?
C64 C65 C66 C67 -2.6(3) . . . . ?
C65 C66 C67 C62 1.3(3) . . . . ?
C65 C66 C67 P5 -176.27(16) . . . . ?
C63 C62 C67 C66 1.1(3) . . . . ?
P4 C62 C67 C66 175.59(15) . . . . ?
C63 C62 C67 P5 178.83(14) . . . . ?
P4 C62 C67 P5 -6.67(19) . . . . ?
C71 P5 C67 C66 -53.65(19) . . . . ?
C68 P5 C67 C66 57.17(19) . . . . ?
Co2 P5 C67 C66 175.97(15) . . . . ?
C71 P5 C67 C62 128.69(15) . . . . ?
C68 P5 C67 C62 -120.49(15) . . . . ?
Co2 P5 C67 C62 -1.68(16) . . . . ?
C67 P5 C68 C69 -84.01(16) . . . . ?
C71 P5 C68 C69 25.12(17) . . . . ?
Co2 P5 C68 C69 158.77(13) . . . . ?
C67 P5 C68 C70 41.74(15) . . . . ?
C71 P5 C68 C70 150.86(13) . . . . ?
Co2 P5 C68 C70 -75.48(13) . . . . ?
C67 P5 C71 C72 -54.02(16) . . . . ?
C68 P5 C71 C72 -162.63(14) . . . . ?
Co2 P5 C71 C72 69.03(16) . . . . ?
C67 P5 C71 C73 -178.01(13) . . . . ?
C68 P5 C71 C73 73.38(15) . . . . ?
Co2 P5 C71 C73 -54.95(15) . . . . ?
C61 P6 C74 C76 63.08(18) . . . . ?
C77 P6 C74 C76 -47.64(18) . . . . ?
Co2 P6 C74 C76 178.93(15) . . . . ?
C61 P6 C74 C75 -63.27(15) . . . . ?
C77 P6 C74 C75 -173.99(14) . . . . ?
Co2 P6 C74 C75 52.58(14) . . . . ?
C61 P6 C77 C79 55.61(16) . . . . ?
C74 P6 C77 C79 165.20(14) . . . . ?
Co2 P6 C77 C79 -69.36(15) . . . . ?
C61 P6 C77 C78 178.58(14) . . . . ?
C74 P6 C77 C78 -71.82(15) . . . . ?
Co2 P6 C77 C78 53.62(16) . . . . ?
